data_7056083
loop_
_publ_author_name
'Zeng, Yanning'
'Mahmood, Qaiser'
'Liang, Tongling'
'Sun, Wen-Hua'

_publ_section_title
;
 (Co-)polymerization of methylacrylate with NBE/1-hexene by
 (8-arylimino-5,6,7-trihydroquinolyl)(methyl)palladium chlorides: an
 approaching mechanism and the polymeric microstructures
;
_journal_issue 9
_journal_name_full 'New J. Chem.'
_journal_page_first 3653
_journal_paper_doi 10.1039/C6NJ04019E
_journal_volume 41
_journal_year 2017
_chemical_formula_sum 'C22 H29 Cl N2 Pd'
_chemical_formula_weight 463.32
_chemical_name_systematic
; 
 ? 
;
_space_group_IT_number 14
_symmetry_cell_setting monoclinic
_symmetry_space_group_name_Hall '-P 2yn'
_symmetry_space_group_name_H-M 'P 1 21/n 1'
_atom_sites_solution_hydrogens geom
_atom_sites_solution_primary direct
_atom_sites_solution_secondary difmap
_audit_creation_method SHELXL-97
_audit_update_record
;
2017-03-26 deposited with the CCDC.
2017-03-31 downloaded from the CCDC.
;
_cell_angle_alpha 90.00
_cell_angle_beta 97.44(3)
_cell_angle_gamma 90.00
_cell_formula_units_Z 8
_cell_length_a 10.871(2)
_cell_length_b 29.160(6)
_cell_length_c 13.427(3)
_cell_measurement_reflns_used 12791
_cell_measurement_temperature 173(2)
_cell_measurement_theta_max 27.4822
_cell_measurement_theta_min 1.5295
_cell_volume 4220.5(15)
_computing_cell_refinement 'CrystalClear (Rigaku Inc., 2007)'
_computing_data_collection 'CrystalClear (Rigaku Inc., 2007)'
_computing_data_reduction 'CrystalClear (Rigaku Inc., 2007)'
_computing_molecular_graphics 'XP in Siemens SHELXTL (Sheldrick, 1994)'
_computing_publication_material 'SHELX97 (Sheldrick, 1997)'
_computing_structure_refinement 'SHELXL-97 (Sheldrick, 1997)'
_computing_structure_solution 'SHELXS-97 (Sheldrick, 1990)'
_diffrn_ambient_temperature 173(2)
_diffrn_measured_fraction_theta_full 0.999
_diffrn_measured_fraction_theta_max 0.999
_diffrn_measurement_device_type 'Saturn724+ CCD'
_diffrn_measurement_method '\w scans at fixed \c = 45\%'
_diffrn_radiation_monochromator graphite
_diffrn_radiation_source 'sealed tube'
_diffrn_radiation_type MoK\a
_diffrn_radiation_wavelength 0.71073
_diffrn_reflns_av_R_equivalents 0.0588
_diffrn_reflns_av_sigmaI/netI 0.0364
_diffrn_reflns_limit_h_max 14
_diffrn_reflns_limit_h_min -14
_diffrn_reflns_limit_k_max 37
_diffrn_reflns_limit_k_min -37
_diffrn_reflns_limit_l_max 17
_diffrn_reflns_limit_l_min -17
_diffrn_reflns_number 53143
_diffrn_reflns_theta_full 27.49
_diffrn_reflns_theta_max 27.49
_diffrn_reflns_theta_min 1.40
_exptl_absorpt_coefficient_mu 1.014
_exptl_absorpt_correction_T_max 0.9260
_exptl_absorpt_correction_T_min 0.7079
_exptl_absorpt_correction_type multi-scan
_exptl_crystal_colour yellow
_exptl_crystal_density_diffrn 1.458
_exptl_crystal_density_method 'not measured'
_exptl_crystal_description plate
_exptl_crystal_F_000 1904
_exptl_crystal_size_max 0.37
_exptl_crystal_size_mid 0.14
_exptl_crystal_size_min 0.08
_refine_diff_density_max 2.980
_refine_diff_density_min -1.059
_refine_diff_density_rms 0.291
_refine_ls_extinction_method none
_refine_ls_goodness_of_fit_ref 1.014
_refine_ls_hydrogen_treatment constr
_refine_ls_matrix_type full
_refine_ls_number_parameters 479
_refine_ls_number_reflns 9670
_refine_ls_number_restraints 0
_refine_ls_restrained_S_all 1.014
_refine_ls_R_factor_all 0.0940
_refine_ls_R_factor_gt 0.0870
_refine_ls_shift/su_max 0.054
_refine_ls_shift/su_mean 0.003
_refine_ls_structure_factor_coef Fsqd
_refine_ls_weighting_details 'calc w=1/[\s^2^(Fo^2^)+(0.1342P)^2^+52.5498P] where P=(Fo^2^+2Fc^2^)/3'
_refine_ls_weighting_scheme calc
_refine_ls_wR_factor_gt 0.2369
_refine_ls_wR_factor_ref 0.2565
_reflns_number_gt 9424
_reflns_number_total 9670
_reflns_threshold_expression >2sigma(I)
_cod_data_source_file c6nj04019e1.cif
_cod_data_source_block Pd3
_cod_depositor_comments 'Adding full bibliography for 7056082--7056083.cif.'
_cod_original_cell_volume 4220.4(15)
_cod_original_sg_symbol_H-M P2(1)/n
_cod_database_code 7056083

loop_
_symmetry_equiv_pos_as_xyz
'x, y, z'
'-x+1/2, y+1/2, -z+1/2'
'-x, -y, -z'
'x-1/2, -y-1/2, z-1/2'

loop_
_atom_site_label
_atom_site_type_symbol
_atom_site_fract_x
_atom_site_fract_y
_atom_site_fract_z
_atom_site_U_iso_or_equiv
_atom_site_adp_type
_atom_site_occupancy
_atom_site_symmetry_multiplicity
_atom_site_calc_flag
_atom_site_refinement_flags
N2 N 0.1045(5) 0.5835(2) 0.3056(4) 0.0270(12) Uani 1 1 d .
C32 C 0.5852(7) 0.3065(3) 0.1864(6) 0.0342(16) Uani 1 1 d .
N3 N 0.6118(6) 0.4120(2) -0.0118(5) 0.0337(14) Uani 1 1 d .
C11 C -0.0481(7) 0.6017(3) 0.1607(6) 0.0304(15) Uani 1 1 d .
C26 C 0.6494(8) 0.4685(3) 0.1208(7) 0.0376(17) Uani 1 1 d .
C10 C -0.0220(6) 0.5941(2) 0.2641(5) 0.0276(14) Uani 1 1 d .
N1 N 0.3336(6) 0.5585(2) 0.3756(5) 0.0332(14) Uani 1 1 d .
C7 C 0.1375(8) 0.6637(3) 0.3672(7) 0.0380(18) Uani 1 1 d .
H7A H 0.0460 0.6665 0.3590 0.046 Uiso 1 1 calc R
H7B H 0.1694 0.6830 0.3156 0.046 Uiso 1 1 calc R
C9 C 0.2996(7) 0.6012(3) 0.3973(5) 0.0304(15) Uani 1 1 d .
C36 C 0.6901(9) 0.2424(3) 0.2696(7) 0.048(2) Uani 1 1 d .
H36 H 0.7624 0.2241 0.2847 0.057 Uiso 1 1 calc R
C29 C 0.6181(9) 0.3972(3) 0.2673(6) 0.0395(18) Uani 1 1 d .
H29A H 0.6518 0.3702 0.3066 0.047 Uiso 1 1 calc R
H29B H 0.5343 0.4036 0.2853 0.047 Uiso 1 1 calc R
C31 C 0.6215(7) 0.4242(3) 0.0868(6) 0.0305(15) Uani 1 1 d .
C23 C 0.6299(8) 0.4443(3) -0.0783(7) 0.0395(18) Uani 1 1 d .
H23 H 0.6243 0.4358 -0.1471 0.047 Uiso 1 1 calc R
C28 C 0.7021(10) 0.4386(3) 0.2947(7) 0.047(2) Uani 1 1 d .
H28A H 0.7885 0.4310 0.2850 0.056 Uiso 1 1 calc R
H28B H 0.7010 0.4466 0.3662 0.056 Uiso 1 1 calc R
C13 C -0.2613(7) 0.6149(3) 0.1840(8) 0.043(2) Uani 1 1 d .
H13 H -0.3435 0.6225 0.1560 0.052 Uiso 1 1 calc R
C30 C 0.6083(7) 0.3862(3) 0.1572(6) 0.0313(15) Uani 1 1 d .
C35 C 0.5877(11) 0.2319(3) 0.3114(7) 0.053(2) Uani 1 1 d .
H35 H 0.5885 0.2062 0.3549 0.063 Uiso 1 1 calc R
C37 C 0.6923(9) 0.2798(3) 0.2041(7) 0.0404(18) Uani 1 1 d .
C3 C 0.4928(8) 0.6148(4) 0.4978(7) 0.046(2) Uani 1 1 d .
H3 H 0.5485 0.6341 0.5391 0.055 Uiso 1 1 calc R
C27 C 0.6574(10) 0.4799(3) 0.2284(8) 0.050(2) Uani 1 1 d .
H27A H 0.5747 0.4896 0.2439 0.060 Uiso 1 1 calc R
H27B H 0.7155 0.5058 0.2438 0.060 Uiso 1 1 calc R
C34 C 0.4801(10) 0.2584(3) 0.2918(7) 0.045(2) Uani 1 1 d .
H34 H 0.4087 0.2505 0.3221 0.054 Uiso 1 1 calc R
C8 C 0.1730(7) 0.6148(3) 0.3533(5) 0.0297(14) Uani 1 1 d .
C12 C -0.1702(8) 0.6119(3) 0.1234(7) 0.0387(18) Uani 1 1 d .
H12 H -0.1909 0.6171 0.0534 0.046 Uiso 1 1 calc R
C25 C 0.6667(9) 0.5011(3) 0.0477(7) 0.047(2) Uani 1 1 d .
H25 H 0.6860 0.5319 0.0668 0.056 Uiso 1 1 calc R
C41 C 0.8097(9) 0.2917(3) 0.1570(8) 0.050(2) Uani 1 1 d .
H41 H 0.7833 0.3106 0.0958 0.060 Uiso 1 1 calc R
C15 C -0.1120(7) 0.5960(3) 0.3292(6) 0.0377(17) Uani 1 1 d .
C19 C -0.0867(8) 0.5844(4) 0.4402(7) 0.051(2) Uani 1 1 d .
H19 H 0.0054 0.5827 0.4578 0.062 Uiso 1 1 calc R
C5 C 0.3334(9) 0.6782(3) 0.4812(7) 0.048(2) Uani 1 1 d .
H5A H 0.3632 0.7001 0.4333 0.058 Uiso 1 1 calc R
H5B H 0.3690 0.6874 0.5499 0.058 Uiso 1 1 calc R
C14 C -0.2339(8) 0.6068(3) 0.2875(8) 0.045(2) Uani 1 1 d .
H14 H -0.2978 0.6085 0.3294 0.054 Uiso 1 1 calc R
C4 C 0.3761(8) 0.6311(3) 0.4599(6) 0.0383(18) Uani 1 1 d .
C6 C 0.1915(9) 0.6803(3) 0.4719(8) 0.048(2) Uani 1 1 d .
H6A H 0.1614 0.6606 0.5238 0.058 Uiso 1 1 calc R
H6B H 0.1643 0.7121 0.4823 0.058 Uiso 1 1 calc R
C2 C 0.5282(8) 0.5718(4) 0.4769(7) 0.050(2) Uani 1 1 d .
H2 H 0.6074 0.5607 0.5045 0.060 Uiso 1 1 calc R
C21 C -0.1374(13) 0.5378(4) 0.4590(9) 0.068(3) Uani 1 1 d .
H21A H -0.2282 0.5385 0.4458 0.102 Uiso 1 1 calc R
H21B H -0.1118 0.5290 0.5291 0.102 Uiso 1 1 calc R
H21C H -0.1052 0.5154 0.4145 0.102 Uiso 1 1 calc R
C16 C 0.0515(8) 0.5988(3) 0.0929(6) 0.0385(18) Uani 1 1 d .
H16 H 0.1248 0.5832 0.1311 0.046 Uiso 1 1 calc R
C38 C 0.3580(8) 0.3235(3) 0.2024(8) 0.048(2) Uani 1 1 d .
H38 H 0.3822 0.3564 0.1964 0.057 Uiso 1 1 calc R
C20 C -0.1331(11) 0.6217(5) 0.5072(9) 0.069(3) Uani 1 1 d .
H20A H -0.0910 0.6507 0.4970 0.104 Uiso 1 1 calc R
H20B H -0.1151 0.6125 0.5778 0.104 Uiso 1 1 calc R
H20C H -0.2228 0.6256 0.4896 0.104 Uiso 1 1 calc R
C43 C 0.8700(15) 0.2473(6) 0.1220(13) 0.098(5) Uani 1 1 d .
H43A H 0.9155 0.2318 0.1801 0.147 Uiso 1 1 calc R
H43B H 0.9276 0.2553 0.0741 0.147 Uiso 1 1 calc R
H43C H 0.8053 0.2270 0.0894 0.147 Uiso 1 1 calc R
C33 C 0.4765(8) 0.2962(3) 0.2286(6) 0.0359(17) Uani 1 1 d .
C17 C 0.0929(9) 0.6466(4) 0.0651(8) 0.050(2) Uani 1 1 d .
H17A H 0.0300 0.6600 0.0145 0.075 Uiso 1 1 calc R
H17B H 0.1720 0.6444 0.0377 0.075 Uiso 1 1 calc R
H17C H 0.1031 0.6660 0.1251 0.075 Uiso 1 1 calc R
C18 C 0.0127(13) 0.5711(4) -0.0020(9) 0.070(3) Uani 1 1 d .
H18A H -0.0193 0.5413 0.0161 0.106 Uiso 1 1 calc R
H18B H 0.0846 0.5666 -0.0381 0.106 Uiso 1 1 calc R
H18C H -0.0522 0.5877 -0.0451 0.106 Uiso 1 1 calc R
C24 C 0.6559(10) 0.4886(3) -0.0532(8) 0.050(2) Uani 1 1 d .
H24 H 0.6665 0.5106 -0.1034 0.060 Uiso 1 1 calc R
C1 C 0.4463(8) 0.5435(3) 0.4135(7) 0.0422(19) Uani 1 1 d .
H1 H 0.4717 0.5135 0.3978 0.051 Uiso 1 1 calc R
N4 N 0.5888(6) 0.3455(2) 0.1189(5) 0.0325(13) Uani 1 1 d .
C40 C 0.2885(11) 0.3099(5) 0.1053(8) 0.069(3) Uani 1 1 d .
H40A H 0.3370 0.3175 0.0509 0.104 Uiso 1 1 calc R
H40B H 0.2091 0.3263 0.0950 0.104 Uiso 1 1 calc R
H40C H 0.2731 0.2768 0.1053 0.104 Uiso 1 1 calc R
Cl1 Cl 0.2891(2) 0.44895(8) 0.28129(15) 0.0463(6) Uani 1 1 d .
C39 C 0.2699(11) 0.3209(5) 0.2834(10) 0.072(3) Uani 1 1 d .
H39A H 0.2427 0.2892 0.2900 0.108 Uiso 1 1 calc R
H39B H 0.1976 0.3405 0.2638 0.108 Uiso 1 1 calc R
H39C H 0.3136 0.3315 0.3477 0.108 Uiso 1 1 calc R
Pd1 Pd 0.18495(5) 0.52022(2) 0.29649(4) 0.03039(18) Uani 1 1 d .
C22 C 0.0255(8) 0.4873(3) 0.2311(6) 0.0370(17) Uani 1 1 d .
H22A H -0.0438 0.4951 0.2680 0.055 Uiso 1 1 calc R
H22B H 0.0387 0.4541 0.2334 0.055 Uiso 1 1 calc R
H22C H 0.0061 0.4972 0.1611 0.055 Uiso 1 1 calc R
Pd2 Pd 0.57997(5) 0.34009(2) -0.03450(4) 0.03178(18) Uani 1 1 d .
C44 C 0.5527(8) 0.2692(3) -0.0467(7) 0.0411(19) Uani 1 1 d .
H44A H 0.6146 0.2558 -0.0852 0.062 Uiso 1 1 calc R
H44B H 0.4693 0.2629 -0.0812 0.062 Uiso 1 1 calc R
H44C H 0.5615 0.2555 0.0205 0.062 Uiso 1 1 calc R
C42 C 0.8987(11) 0.3214(5) 0.2292(12) 0.085(5) Uani 1 1 d .
H42A H 0.8509 0.3444 0.2610 0.127 Uiso 1 1 calc R
H42B H 0.9581 0.3367 0.1915 0.127 Uiso 1 1 calc R
H42C H 0.9435 0.3018 0.2811 0.127 Uiso 1 1 calc R
Cl2 Cl 0.58225(15) 0.33812(7) -0.21144(11) 0.0298(4) Uani 1 1 d .

loop_
_atom_site_aniso_label
_atom_site_aniso_U_11
_atom_site_aniso_U_22
_atom_site_aniso_U_33
_atom_site_aniso_U_23
_atom_site_aniso_U_13
_atom_site_aniso_U_12
N2 0.023(3) 0.032(3) 0.027(3) 0.000(2) 0.006(2) 0.002(2)
C32 0.035(4) 0.033(4) 0.034(4) 0.001(3) 0.005(3) -0.007(3)
N3 0.033(3) 0.033(3) 0.036(3) 0.006(3) 0.009(3) 0.006(3)
C11 0.028(3) 0.028(3) 0.034(4) -0.004(3) -0.001(3) -0.002(3)
C26 0.036(4) 0.032(4) 0.047(5) 0.003(3) 0.014(3) 0.000(3)
C10 0.018(3) 0.032(3) 0.032(3) -0.002(3) -0.002(3) 0.001(3)
N1 0.028(3) 0.041(4) 0.031(3) 0.007(3) 0.005(2) 0.005(3)
C7 0.038(4) 0.034(4) 0.042(4) -0.008(3) 0.007(3) 0.008(3)
C9 0.028(3) 0.036(4) 0.028(3) -0.002(3) 0.004(3) -0.005(3)
C36 0.051(5) 0.039(5) 0.049(5) 0.008(4) -0.010(4) -0.001(4)
C29 0.046(5) 0.043(4) 0.031(4) 0.003(3) 0.008(3) -0.011(4)
C31 0.025(3) 0.034(4) 0.034(4) 0.000(3) 0.006(3) -0.002(3)
C23 0.044(4) 0.039(4) 0.039(4) 0.010(3) 0.018(4) 0.004(3)
C28 0.059(6) 0.044(5) 0.037(4) 0.000(4) 0.006(4) -0.017(4)
C13 0.023(3) 0.038(4) 0.065(6) 0.008(4) -0.007(4) 0.000(3)
C30 0.028(3) 0.031(4) 0.034(4) 0.001(3) 0.003(3) -0.003(3)
C35 0.076(7) 0.036(5) 0.045(5) 0.011(4) 0.001(5) -0.009(4)
C37 0.045(5) 0.036(4) 0.040(4) 0.009(3) 0.004(4) -0.003(3)
C3 0.033(4) 0.070(6) 0.033(4) 0.002(4) 0.001(3) -0.012(4)
C27 0.055(6) 0.047(5) 0.049(5) -0.001(4) 0.006(4) -0.019(4)
C34 0.059(6) 0.041(4) 0.038(4) 0.001(4) 0.013(4) -0.020(4)
C8 0.028(3) 0.035(4) 0.026(3) 0.001(3) 0.004(3) 0.000(3)
C12 0.037(4) 0.035(4) 0.042(4) 0.004(3) -0.001(3) 0.001(3)
C25 0.052(5) 0.039(5) 0.052(5) 0.005(4) 0.015(4) -0.006(4)
C41 0.039(5) 0.052(5) 0.059(6) 0.022(5) 0.007(4) 0.011(4)
C15 0.022(3) 0.051(5) 0.040(4) -0.005(4) 0.007(3) 0.002(3)
C19 0.033(4) 0.091(8) 0.032(4) 0.011(5) 0.010(3) 0.003(5)
C5 0.052(5) 0.047(5) 0.043(5) -0.011(4) -0.002(4) -0.005(4)
C14 0.026(4) 0.054(5) 0.056(5) 0.000(4) 0.010(4) 0.006(4)
C4 0.034(4) 0.053(5) 0.027(4) 0.004(3) 0.000(3) -0.011(4)
C6 0.049(5) 0.040(5) 0.055(5) -0.018(4) 0.007(4) -0.001(4)
C2 0.030(4) 0.081(7) 0.037(4) 0.017(4) 0.001(3) 0.008(4)
C21 0.085(8) 0.076(8) 0.050(6) 0.013(5) 0.032(6) 0.023(7)
C16 0.037(4) 0.043(4) 0.036(4) -0.004(3) 0.005(3) 0.012(3)
C38 0.035(4) 0.037(4) 0.075(7) -0.002(4) 0.022(4) -0.007(4)
C20 0.059(7) 0.101(10) 0.052(6) -0.015(6) 0.025(5) -0.003(6)
C43 0.082(10) 0.099(11) 0.121(13) 0.026(10) 0.045(9) 0.046(9)
C33 0.046(4) 0.027(4) 0.036(4) -0.002(3) 0.010(3) -0.007(3)
C17 0.048(5) 0.056(6) 0.050(5) 0.000(4) 0.022(4) -0.003(4)
C18 0.090(9) 0.069(7) 0.052(6) -0.024(6) 0.008(6) 0.013(7)
C24 0.062(6) 0.038(5) 0.055(6) 0.014(4) 0.027(5) 0.008(4)
C1 0.030(4) 0.056(5) 0.040(4) 0.011(4) 0.006(3) 0.009(4)
N4 0.029(3) 0.034(3) 0.035(3) 0.004(3) 0.005(3) -0.001(2)
C40 0.052(6) 0.108(10) 0.049(6) 0.014(6) 0.008(5) 0.032(6)
Cl1 0.0558(12) 0.0532(12) 0.0349(9) 0.0258(9) 0.0245(9) 0.0404(10)
C39 0.050(6) 0.100(10) 0.067(7) -0.027(7) 0.014(5) -0.007(6)
Pd1 0.0348(3) 0.0308(3) 0.0265(3) 0.0024(2) 0.0074(2) 0.0061(2)
C22 0.040(4) 0.035(4) 0.036(4) -0.010(3) 0.001(3) 0.003(3)
Pd2 0.0283(3) 0.0371(3) 0.0303(3) -0.0006(2) 0.0052(2) 0.0011(2)
C44 0.043(4) 0.034(4) 0.046(5) 0.000(3) 0.004(4) -0.011(3)
C42 0.039(6) 0.097(10) 0.117(12) 0.047(9) 0.001(6) -0.005(6)
Cl2 0.0260(8) 0.0517(10) 0.0123(6) 0.0042(6) 0.0050(5) -0.0029(7)

loop_
_atom_type_symbol
_atom_type_description
_atom_type_scat_dispersion_real
_atom_type_scat_dispersion_imag
_atom_type_scat_source
C C 0.0033 0.0016 'International Tables Vol C Tables 4.2.6.8 and 6.1.1.4'
H H 0.0000 0.0000 'International Tables Vol C Tables 4.2.6.8 and 6.1.1.4'
N N 0.0061 0.0033 'International Tables Vol C Tables 4.2.6.8 and 6.1.1.4'
Cl Cl 0.1484 0.1585 'International Tables Vol C Tables 4.2.6.8 and 6.1.1.4'
Pd Pd -0.9988 1.0072 'International Tables Vol C Tables 4.2.6.8 and 6.1.1.4'

loop_
_geom_angle_atom_site_label_1
_geom_angle_atom_site_label_2
_geom_angle_atom_site_label_3
_geom_angle
C8 N2 C10 119.8(6)
C8 N2 Pd1 116.2(5)
C10 N2 Pd1 124.0(5)
C37 C32 C33 122.4(7)
C37 C32 N4 116.9(7)
C33 C32 N4 120.6(7)
C23 N3 C31 117.9(7)
C23 N3 Pd2 129.3(6)
C31 N3 Pd2 112.6(5)
C12 C11 C10 117.0(7)
C12 C11 C16 121.5(7)
C10 C11 C16 121.5(7)
C31 C26 C25 116.4(8)
C31 C26 C27 120.9(8)
C25 C26 C27 122.6(8)
C15 C10 C11 123.1(7)
C15 C10 N2 118.4(7)
C11 C10 N2 118.4(6)
C1 N1 C9 118.9(8)
C1 N1 Pd1 128.1(6)
C9 N1 Pd1 112.5(5)
C8 C7 C6 110.0(7)
N1 C9 C4 123.1(7)
N1 C9 C8 115.4(6)
C4 C9 C8 121.5(7)
C35 C36 C37 121.4(9)
C30 C29 C28 111.6(7)
N3 C31 C26 123.2(7)
N3 C31 C30 115.2(7)
C26 C31 C30 121.5(7)
N3 C23 C24 123.5(9)
C29 C28 C27 110.2(8)
C12 C13 C14 120.2(7)
N4 C30 C31 117.2(7)
N4 C30 C29 124.7(7)
C31 C30 C29 118.1(7)
C36 C35 C34 120.9(8)
C32 C37 C36 117.4(8)
C32 C37 C41 121.5(7)
C36 C37 C41 121.1(8)
C2 C3 C4 120.8(9)
C26 C27 C28 111.4(8)
C33 C34 C35 120.7(9)
N2 C8 C9 117.1(7)
N2 C8 C7 126.4(7)
C9 C8 C7 116.5(7)
C13 C12 C11 122.2(8)
C24 C25 C26 120.2(9)
C37 C41 C42 110.8(9)
C37 C41 C43 110.1(10)
C42 C41 C43 113.8(11)
C10 C15 C14 117.5(8)
C10 C15 C19 123.6(7)
C14 C15 C19 118.8(8)
C21 C19 C15 110.1(9)
C21 C19 C20 112.7(9)
C15 C19 C20 112.7(9)
C4 C5 C6 110.9(8)
C13 C14 C15 120.0(8)
C3 C4 C9 116.7(9)
C3 C4 C5 122.6(8)
C9 C4 C5 120.7(8)
C7 C6 C5 108.9(8)
C3 C2 C1 119.5(8)
C11 C16 C18 113.1(8)
C11 C16 C17 110.9(7)
C18 C16 C17 109.8(9)
C40 C38 C33 112.7(8)
C40 C38 C39 108.5(9)
C33 C38 C39 113.4(9)
C34 C33 C32 117.2(8)
C34 C33 C38 121.0(8)
C32 C33 C38 121.7(7)
C23 C24 C25 118.7(8)
N1 C1 C2 120.9(9)
C30 N4 C32 118.9(7)
C30 N4 Pd2 116.8(5)
C32 N4 Pd2 124.1(5)
N2 Pd1 C22 95.9(3)
N2 Pd1 N1 78.5(2)
C22 Pd1 N1 172.6(3)
N2 Pd1 Cl1 176.32(18)
C22 Pd1 Cl1 86.6(2)
N1 Pd1 Cl1 99.27(19)
N4 Pd2 C44 98.2(3)
N4 Pd2 N3 78.2(3)
C44 Pd2 N3 176.3(3)
N4 Pd2 Cl2 175.54(19)
C44 Pd2 Cl2 85.3(3)
N3 Pd2 Cl2 98.24(19)

loop_
_geom_bond_atom_site_label_1
_geom_bond_atom_site_label_2
_geom_bond_distance
N2 C8 1.293(10)
N2 C10 1.449(9)
N2 Pd1 2.052(6)
C32 C37 1.396(12)
C32 C33 1.408(11)
C32 N4 1.458(10)
N3 C23 1.329(10)
N3 C31 1.362(10)
N3 Pd2 2.140(7)
C11 C12 1.389(11)
C11 C10 1.398(10)
C11 C16 1.505(11)
C26 C31 1.391(11)
C26 C25 1.397(12)
C26 C27 1.474(13)
C10 C15 1.394(10)
N1 C1 1.338(10)
N1 C9 1.344(10)
N1 Pd1 2.130(7)
C7 C8 1.494(11)
C7 C6 1.530(12)
C9 C4 1.406(11)
C9 C8 1.480(10)
C36 C35 1.346(15)
C36 C37 1.402(12)
C29 C30 1.503(11)
C29 C28 1.532(12)
C31 C30 1.473(10)
C23 C24 1.356(13)
C28 C27 1.537(14)
C13 C12 1.362(13)
C13 C14 1.404(14)
C30 N4 1.300(10)
C35 C34 1.398(15)
C37 C41 1.536(13)
C3 C2 1.350(15)
C3 C4 1.388(12)
C34 C33 1.387(12)
C25 C24 1.393(14)
C41 C42 1.543(18)
C41 C43 1.551(17)
C15 C14 1.406(11)
C15 C19 1.519(12)
C19 C21 1.502(17)
C19 C20 1.537(16)
C5 C4 1.490(13)
C5 C6 1.533(14)
C2 C1 1.414(14)
C16 C18 1.522(13)
C16 C17 1.524(13)
C38 C40 1.475(16)
C38 C33 1.517(13)
C38 C39 1.540(14)
N4 Pd2 2.055(7)
Cl1 Pd1 2.3879(19)
Pd1 C22 2.075(8)
Pd2 C44 2.093(8)
Pd2 Cl2 2.3798(17)
